data_7205866
loop_
_publ_author_name
'Chen, Min'
'Chen, Man-Sheng'
'Okamura, Taka-aki'
'Lv, Mei-Fang'
'Sun, Wei-Yin'
'Ueyama, Norikazu'

_publ_section_title
;
 A series of silver(i)--lanthanide(iii) heterometallic coordination
 polymers: syntheses, structures and photoluminescent properties
;
_journal_issue 11
_journal_name_full CrystEngComm
_journal_page_first 3801
_journal_paper_doi 10.1039/c0ce00921k
_journal_volume 13
_journal_year 2011
_chemical_formula_moiety 'C20 H14 Ag Er N6 O10'
_chemical_formula_sum 'C20 H14 Ag Er N6 O10'
_chemical_formula_weight 773.50
_chemical_name_systematic
;
?
;
_space_group_IT_number 2
_symmetry_cell_setting triclinic
_symmetry_Int_Tables_number 2
_symmetry_space_group_name_Hall '-P 1'
_symmetry_space_group_name_H-M 'P -1'
_atom_sites_solution_hydrogens geom
_atom_sites_solution_primary direct
_atom_sites_solution_secondary difmap
_audit_creation_date 2011-03-03
_audit_creation_method SHELXL-97
_cell_angle_alpha 92.161(14)
_cell_angle_beta 92.420(13)
_cell_angle_gamma 109.510(12)
_cell_formula_units_Z 2
_cell_length_a 7.580(2)
_cell_length_b 9.975(3)
_cell_length_c 14.591(6)
_cell_measurement_reflns_used 9640
_cell_measurement_temperature 200
_cell_measurement_theta_max 27.5
_cell_measurement_theta_min 3.1
_cell_volume 1037.4(6)
_computing_structure_refinement 'SHELXL-97 (Sheldrick, 2008)'
_computing_structure_solution 'SIR92 (Altomare et al., 1994)'
_diffrn_ambient_temperature 200
_diffrn_detector_area_resol_mean 10.000
_diffrn_measured_fraction_theta_full 0.979
_diffrn_measured_fraction_theta_max 0.979
_diffrn_measurement_device_type 'Rigaku RAXIS-RAPID II'
_diffrn_measurement_method \w
_diffrn_radiation_source
;
MicroMax-007HF microfocus rotating anode X-ray generator
;
_diffrn_radiation_type MoK\a
_diffrn_radiation_wavelength 0.71075
_diffrn_reflns_av_R_equivalents 0.0221
_diffrn_reflns_av_sigmaI/netI 0.0236
_diffrn_reflns_limit_h_max 9
_diffrn_reflns_limit_h_min -9
_diffrn_reflns_limit_k_max 12
_diffrn_reflns_limit_k_min -12
_diffrn_reflns_limit_l_max 18
_diffrn_reflns_limit_l_min -18
_diffrn_reflns_number 9743
_diffrn_reflns_theta_full 27.48
_diffrn_reflns_theta_max 27.48
_diffrn_reflns_theta_min 3.11
_exptl_absorpt_coefficient_mu 5.040
_exptl_absorpt_correction_T_max 0.7867
_exptl_absorpt_correction_T_min 0.5185
_exptl_absorpt_correction_type multi-scan
_exptl_absorpt_process_details 'ABSCOR (Rigaku, 1995)'
_exptl_crystal_colour colorless
_exptl_crystal_density_diffrn 2.477
_exptl_crystal_density_method 'not measured'
_exptl_crystal_description block
_exptl_crystal_F_000 742
_exptl_crystal_size_max 0.15
_exptl_crystal_size_mid 0.15
_exptl_crystal_size_min 0.05
_refine_diff_density_max 1.402
_refine_diff_density_min -0.564
_refine_diff_density_rms 0.161
_refine_ls_extinction_method none
_refine_ls_goodness_of_fit_ref 1.159
_refine_ls_hydrogen_treatment mixed
_refine_ls_matrix_type full
_refine_ls_number_parameters 356
_refine_ls_number_reflns 4654
_refine_ls_number_restraints 4
_refine_ls_restrained_S_all 1.159
_refine_ls_R_factor_all 0.0205
_refine_ls_R_factor_gt 0.0192
_refine_ls_shift/su_max 0.001
_refine_ls_shift/su_mean 0.000
_refine_ls_structure_factor_coef Fsqd
_refine_ls_weighting_details 'calc w=1/[\s^2^(Fo^2^)+(0.0258P)^2^+0.6693P] where P=(Fo^2^+2Fc^2^)/3'
_refine_ls_weighting_scheme calc
_refine_ls_wR_factor_gt 0.0474
_refine_ls_wR_factor_ref 0.0477
_reflns_number_gt 4521
_reflns_number_total 4654
_reflns_threshold_expression I>2\s(I)
_cod_data_source_file c0ce00921k.txt
_cod_data_source_block 7
_cod_original_cell_volume 1037.3(6)
_cod_database_code 7205866

loop_
_symmetry_equiv_pos_as_xyz
'x, y, z'
'-x, -y, -z'

loop_
_atom_site_label
_atom_site_type_symbol
_atom_site_fract_x
_atom_site_fract_y
_atom_site_fract_z
_atom_site_U_iso_or_equiv
_atom_site_adp_type
_atom_site_occupancy
_atom_site_symmetry_multiplicity
_atom_site_calc_flag
_atom_site_refinement_flags
_atom_site_disorder_assembly
_atom_site_disorder_group
Er1 Er 0.467328(13) 0.516862(10) 0.282746(6) 0.00887(4) Uani 1 1 d . . .
Ag1 Ag -0.04190(3) 0.01656(3) 0.878315(14) 0.02643(6) Uani 1 1 d . . .
O1 O 0.3258(3) 0.3482(2) 0.39428(12) 0.0193(4) Uani 1 1 d . . .
O2 O 0.4542(3) 0.27387(19) 0.27941(12) 0.0174(4) Uani 1 1 d . . .
O3 O 0.4637(2) -0.24021(19) 0.27627(11) 0.0142(3) Uani 1 1 d . . .
O4 O 0.3352(2) -0.36766(19) 0.39073(12) 0.0151(3) Uani 1 1 d . . .
O5 O 0.2659(2) 0.4241(2) -0.21279(13) 0.0249(4) Uani 1 1 d . . .
O6 O -0.0133(3) 0.2836(2) -0.27100(12) 0.0240(4) Uani 1 1 d . . .
O7 O 0.3826(2) 0.4847(2) 0.12521(12) 0.0232(4) Uani 1 1 d . . .
O8 O 0.1507(2) 0.4270(2) 0.21656(12) 0.0186(4) Uani 1 1 d . . .
O9 O 0.6932(3) 0.5796(2) 0.40779(13) 0.0246(4) Uani 1 1 d D . .
H11 H 0.787(3) 0.557(4) 0.401(2) 0.030 Uiso 1 1 d D . .
H12 H 0.685(5) 0.590(4) 0.4634(8) 0.030 Uiso 1 1 d D . .
O10 O 0.9563(3) 0.4541(3) 0.39073(17) 0.0343(5) Uani 1 1 d D . .
H13 H 1.059(4) 0.498(4) 0.423(2) 0.041 Uiso 1 1 d D . .
H14 H 0.986(5) 0.436(4) 0.3352(16) 0.041 Uiso 1 1 d D . .
N112 N -0.7047(3) 0.0931(2) 0.05303(14) 0.0157(4) Uani 1 1 d . . .
N113 N -0.7339(3) 0.0972(2) -0.04074(14) 0.0168(4) Uani 1 1 d . . .
N111 N -0.4324(3) 0.1943(2) -0.00372(13) 0.0125(4) Uani 1 1 d . . .
N12 N 0.1030(3) -0.0021(3) 0.75397(15) 0.0201(4) Uani 1 1 d . . .
N13 N 0.1754(3) -0.1133(3) 0.75910(15) 0.0232(5) Uani 1 1 d . . .
N11 N 0.1821(3) -0.0451(2) 0.61733(13) 0.0137(4) Uani 1 1 d . . .
C1 C 0.2309(3) -0.0319(3) 0.52416(15) 0.0117(4) Uani 1 1 d . . .
C2 C 0.2623(3) 0.0960(3) 0.48276(16) 0.0125(4) Uani 1 1 d . . .
H1 H 0.2415 0.1738 0.5145 0.015 Uiso 1 1 calc R . .
C3 C 0.3247(3) 0.1091(2) 0.39397(16) 0.0116(4) Uani 1 1 d . . .
C4 C 0.3582(3) -0.0044(3) 0.34796(15) 0.0120(4) Uani 1 1 d . . .
H2 H 0.4013 0.0049 0.2876 0.014 Uiso 1 1 calc R . .
C5 C 0.3279(3) -0.1314(2) 0.39116(15) 0.0111(4) Uani 1 1 d . . .
C6 C 0.2596(3) -0.1470(3) 0.47837(16) 0.0128(4) Uani 1 1 d . . .
H3 H 0.2328 -0.2355 0.5065 0.015 Uiso 1 1 calc R . .
C11 C 0.1107(3) 0.0382(3) 0.67011(16) 0.0161(5) Uani 1 1 d . . .
H4 H 0.0726 0.1138 0.6489 0.019 Uiso 1 1 calc R . .
C12 C 0.2190(4) -0.1365(3) 0.67666(17) 0.0198(5) Uani 1 1 d . . .
H5 H 0.2703 -0.2080 0.6595 0.024 Uiso 1 1 calc R . .
C31 C 0.3691(3) 0.2512(3) 0.35304(16) 0.0128(4) Uani 1 1 d . . .
C51 C 0.3754(3) -0.2538(2) 0.34904(15) 0.0112(4) Uani 1 1 d . . .
C101 C -0.2342(3) 0.2572(3) -0.01236(15) 0.0116(4) Uani 1 1 d . . .
C102 C -0.1141(3) 0.3098(3) 0.06503(16) 0.0130(4) Uani 1 1 d . . .
H6 H -0.1619 0.3038 0.1245 0.016 Uiso 1 1 calc R . .
C103 C 0.0771(3) 0.3714(3) 0.05434(16) 0.0121(4) Uani 1 1 d . . .
C104 C 0.1487(3) 0.3833(2) -0.03271(16) 0.0121(4) Uani 1 1 d . . .
H7 H 0.2794 0.4267 -0.0392 0.015 Uiso 1 1 calc R . .
C105 C 0.0274(3) 0.3312(3) -0.10998(15) 0.0116(4) Uani 1 1 d . . .
C106 C -0.1644(3) 0.2661(3) -0.09980(16) 0.0122(4) Uani 1 1 d . . .
H8 H -0.2471 0.2280 -0.1523 0.015 Uiso 1 1 calc R . .
C111 C -0.5246(3) 0.1518(3) 0.07335(16) 0.0169(5) Uani 1 1 d . . .
H9 H -0.4668 0.1630 0.1335 0.020 Uiso 1 1 calc R . .
C112 C -0.5701(3) 0.1585(3) -0.07285(16) 0.0168(5) Uani 1 1 d . . .
H10 H -0.5492 0.1759 -0.1357 0.020 Uiso 1 1 calc R . .
C131 C 0.0966(3) 0.3462(3) -0.20632(16) 0.0142(5) Uani 1 1 d . . .
C151 C 0.2099(3) 0.4307(3) 0.13692(16) 0.0128(4) Uani 1 1 d . . .

loop_
_atom_site_aniso_label
_atom_site_aniso_U_11
_atom_site_aniso_U_22
_atom_site_aniso_U_33
_atom_site_aniso_U_23
_atom_site_aniso_U_13
_atom_site_aniso_U_12
Er1 0.00896(6) 0.00868(6) 0.00906(6) 0.00055(4) 0.00107(4) 0.00300(4)
Ag1 0.01607(10) 0.04227(14) 0.02047(10) 0.00715(9) 0.00990(8) 0.00754(9)
O1 0.0315(10) 0.0136(9) 0.0175(8) 0.0038(7) 0.0086(7) 0.0126(8)
O2 0.0249(9) 0.0129(8) 0.0166(8) 0.0037(7) 0.0081(7) 0.0082(8)
O3 0.0173(8) 0.0123(8) 0.0142(8) 0.0020(6) 0.0046(6) 0.0061(7)
O4 0.0197(8) 0.0113(8) 0.0157(8) 0.0033(6) 0.0056(6) 0.0064(7)
O5 0.0111(8) 0.0390(12) 0.0169(9) -0.0018(8) 0.0033(7) -0.0015(8)
O6 0.0154(9) 0.0364(12) 0.0156(8) -0.0081(8) -0.0009(7) 0.0039(8)
O7 0.0103(8) 0.0401(12) 0.0133(8) 0.0002(8) 0.0002(6) 0.0008(8)
O8 0.0125(8) 0.0268(10) 0.0137(8) -0.0013(7) 0.0003(6) 0.0033(8)
O9 0.0197(9) 0.0383(12) 0.0176(9) -0.0045(8) -0.0046(7) 0.0132(9)
O10 0.0247(11) 0.0351(13) 0.0415(13) 0.0018(10) 0.0054(9) 0.0074(10)
N112 0.0136(9) 0.0181(11) 0.0135(9) 0.0009(8) 0.0037(7) 0.0025(8)
N113 0.0135(9) 0.0221(11) 0.0140(9) 0.0031(8) 0.0021(8) 0.0044(9)
N111 0.0098(9) 0.0140(10) 0.0119(9) 0.0002(7) 0.0010(7) 0.0017(8)
N12 0.0182(10) 0.0260(12) 0.0153(10) 0.0016(9) 0.0038(8) 0.0062(9)
N13 0.0294(12) 0.0247(12) 0.0177(10) 0.0081(9) 0.0065(9) 0.0106(10)
N11 0.0151(9) 0.0137(10) 0.0133(9) 0.0022(8) 0.0033(7) 0.0057(8)
C1 0.0112(10) 0.0124(11) 0.0106(10) -0.0002(8) -0.0010(8) 0.0030(9)
C2 0.0124(10) 0.0119(11) 0.0132(10) -0.0015(8) -0.0003(8) 0.0043(9)
C3 0.0124(10) 0.0092(11) 0.0133(10) 0.0026(8) 0.0003(8) 0.0036(9)
C4 0.0124(10) 0.0115(11) 0.0118(10) 0.0008(8) 0.0005(8) 0.0037(9)
C5 0.0096(10) 0.0104(11) 0.0128(10) -0.0013(8) -0.0002(8) 0.0030(9)
C6 0.0149(10) 0.0104(11) 0.0133(10) 0.0020(8) 0.0010(8) 0.0043(9)
C11 0.0164(11) 0.0183(12) 0.0137(10) -0.0010(9) 0.0014(9) 0.0062(10)
C12 0.0244(13) 0.0185(13) 0.0178(11) 0.0049(10) 0.0030(10) 0.0082(11)
C31 0.0146(10) 0.0113(11) 0.0137(10) 0.0007(9) 0.0000(8) 0.0060(9)
C51 0.0100(10) 0.0107(10) 0.0121(10) -0.0011(8) -0.0019(8) 0.0031(9)
C101 0.0080(10) 0.0120(11) 0.0141(10) 0.0021(8) 0.0016(8) 0.0020(9)
C102 0.0138(11) 0.0125(11) 0.0125(10) 0.0023(8) 0.0016(8) 0.0039(9)
C103 0.0122(10) 0.0109(11) 0.0131(10) 0.0009(8) -0.0009(8) 0.0039(9)
C104 0.0093(10) 0.0116(11) 0.0148(10) 0.0000(8) 0.0004(8) 0.0027(9)
C105 0.0109(10) 0.0116(11) 0.0126(10) 0.0006(8) 0.0015(8) 0.0039(9)
C106 0.0105(10) 0.0134(11) 0.0123(10) -0.0004(8) 0.0001(8) 0.0035(9)
C111 0.0129(11) 0.0217(13) 0.0126(10) 0.0000(9) 0.0013(8) 0.0012(10)
C112 0.0101(10) 0.0240(13) 0.0138(11) 0.0039(9) 0.0004(8) 0.0022(10)
C131 0.0102(10) 0.0177(12) 0.0147(11) -0.0003(9) 0.0023(8) 0.0047(9)
C151 0.0129(10) 0.0126(11) 0.0128(10) 0.0008(8) -0.0026(8) 0.0044(9)

loop_
_atom_type_symbol
_atom_type_description
_atom_type_scat_dispersion_real
_atom_type_scat_dispersion_imag
_atom_type_scat_source
C C 0.0033 0.0016 'International Tables Vol C Tables 4.2.6.8 and 6.1.1.4'
H H 0.0000 0.0000 'International Tables Vol C Tables 4.2.6.8 and 6.1.1.4'
Ag Ag -0.8971 1.1015 'International Tables Vol C Tables 4.2.6.8 and 6.1.1.4'
Er Er -0.2586 4.9576 'International Tables Vol C Tables 4.2.6.8 and 6.1.1.4'
N N 0.0061 0.0033 'International Tables Vol C Tables 4.2.6.8 and 6.1.1.4'
O O 0.0106 0.0060 'International Tables Vol C Tables 4.2.6.8 and 6.1.1.4'

loop_
_geom_angle_atom_site_label_1
_geom_angle_atom_site_label_2
_geom_angle_atom_site_label_3
_geom_angle
_geom_angle_site_symmetry_1
_geom_angle_site_symmetry_3
_geom_angle_publ_flag
O5 Er1 O7 74.23(7) 2_665 . ?
O5 Er1 O4 135.10(7) 2_665 1_565 ?
O7 Er1 O4 124.65(7) . 1_565 ?
O5 Er1 O9 77.75(7) 2_665 . ?
O7 Er1 O9 151.98(7) . . ?
O4 Er1 O9 76.75(7) 1_565 . ?
O5 Er1 O2 90.15(7) 2_665 . ?
O7 Er1 O2 87.94(7) . . ?
O4 Er1 O2 126.90(6) 1_565 . ?
O9 Er1 O2 91.93(7) . . ?
O5 Er1 O1 134.94(7) 2_665 . ?
O7 Er1 O1 124.33(7) . . ?
O4 Er1 O1 72.38(6) 1_565 . ?
O9 Er1 O1 76.69(8) . . ?
O2 Er1 O1 54.57(6) . . ?
O5 Er1 O8 128.95(7) 2_665 . ?
O7 Er1 O8 54.78(6) . . ?
O4 Er1 O8 83.07(6) 1_565 . ?
O9 Er1 O8 153.17(7) . . ?
O2 Er1 O8 86.15(7) . . ?
O1 Er1 O8 80.49(7) . . ?
O5 Er1 O3 90.66(7) 2_665 1_565 ?
O7 Er1 O3 88.21(7) . 1_565 ?
O4 Er1 O3 54.44(6) 1_565 1_565 ?
O9 Er1 O3 92.37(7) . 1_565 ?
O2 Er1 O3 175.70(6) . 1_565 ?
O1 Er1 O3 126.75(6) . 1_565 ?
O8 Er1 O3 90.07(7) . 1_565 ?
O5 Er1 C151 101.47(7) 2_665 . ?
O7 Er1 C151 27.39(7) . . ?
O4 Er1 C151 105.67(7) 1_565 . ?
O9 Er1 C151 176.89(7) . . ?
O2 Er1 C151 85.05(7) . . ?
O1 Er1 C151 102.06(8) . . ?
O8 Er1 C151 27.48(7) . . ?
O3 Er1 C151 90.66(7) 1_565 . ?
O5 Er1 C31 113.40(8) 2_665 . ?
O7 Er1 C31 107.51(7) . . ?
O4 Er1 C31 99.60(7) 1_565 . ?
O9 Er1 C31 83.38(8) . . ?
O2 Er1 C31 27.34(6) . . ?
O1 Er1 C31 27.23(6) . . ?
O8 Er1 C31 82.75(7) . . ?
O3 Er1 C31 153.84(6) 1_565 . ?
C151 Er1 C31 94.23(7) . . ?
O5 Er1 C51 114.20(8) 2_665 1_565 ?
O7 Er1 C51 107.34(7) . 1_565 ?
O4 Er1 C51 27.11(7) 1_565 1_565 ?
O9 Er1 C51 84.32(7) . 1_565 ?
O2 Er1 C51 153.75(7) . 1_565 ?
O1 Er1 C51 99.44(7) . 1_565 ?
O8 Er1 C51 85.70(7) . 1_565 ?
O3 Er1 C51 27.33(6) 1_565 1_565 ?
C151 Er1 C51 98.72(7) . 1_565 ?
C31 Er1 C51 126.61(7) . 1_565 ?
N112 Ag1 N12 140.91(8) 2_456 . ?
N112 Ag1 N113 121.85(8) 2_456 1_656 ?
N12 Ag1 N113 86.69(8) . 1_656 ?
C31 O1 Er1 91.99(15) . . ?
C31 O2 Er1 92.47(14) . . ?
C51 O3 Er1 90.57(14) . 1_545 ?
C51 O4 Er1 94.24(14) . 1_545 ?
C131 O5 Er1 151.44(17) . 2_665 ?
C151 O7 Er1 93.85(14) . . ?
C151 O8 Er1 90.71(14) . . ?
Er1 O9 H11 116(3) . . ?
Er1 O9 H12 133(3) . . ?
H11 O9 H12 107(3) . . ?
H13 O10 H14 107(4) . . ?
C111 N112 N113 107.6(2) . . ?
C111 N112 Ag1 138.58(17) . 2_456 ?
N113 N112 Ag1 113.64(15) . 2_456 ?
C112 N113 N112 106.8(2) . . ?
C112 N113 Ag1 129.01(17) . 1_454 ?
N112 N113 Ag1 124.12(15) . 1_454 ?
C111 N111 C112 104.55(19) . . ?
C111 N111 C101 128.2(2) . . ?
C112 N111 C101 127.2(2) . . ?
C11 N12 N13 108.8(2) . . ?
C11 N12 Ag1 138.75(19) . . ?
N13 N12 Ag1 110.62(16) . . ?
C12 N13 N12 105.8(2) . . ?
C11 N11 C12 104.8(2) . . ?
C11 N11 C1 128.9(2) . . ?
C12 N11 C1 125.9(2) . . ?
C2 C1 C6 121.0(2) . . ?
C2 C1 N11 120.6(2) . . ?
C6 C1 N11 118.2(2) . . ?
C1 C2 C3 119.2(2) . . ?
C1 C2 H1 120.4 . . ?
C3 C2 H1 120.4 . . ?
C2 C3 C4 120.4(2) . . ?
C2 C3 C31 118.1(2) . . ?
C4 C3 C31 121.3(2) . . ?
C5 C4 C3 119.5(2) . . ?
C5 C4 H2 120.2 . . ?
C3 C4 H2 120.2 . . ?
C6 C5 C4 120.4(2) . . ?
C6 C5 C51 117.0(2) . . ?
C4 C5 C51 122.4(2) . . ?
C5 C6 C1 119.3(2) . . ?
C5 C6 H3 120.3 . . ?
C1 C6 H3 120.3 . . ?
N12 C11 N11 109.2(2) . . ?
N12 C11 H4 125.4 . . ?
N11 C11 H4 125.4 . . ?
N13 C12 N11 111.4(2) . . ?
N13 C12 H5 124.3 . . ?
N11 C12 H5 124.3 . . ?
O1 C31 O2 121.0(2) . . ?
O1 C31 C3 119.2(2) . . ?
O2 C31 C3 119.8(2) . . ?
O1 C31 Er1 60.78(13) . . ?
O2 C31 Er1 60.20(13) . . ?
C3 C31 Er1 177.17(16) . . ?
O4 C51 O3 120.7(2) . . ?
O4 C51 C5 118.4(2) . . ?
O3 C51 C5 120.7(2) . . ?
O4 C51 Er1 58.64(12) . 1_545 ?
O3 C51 Er1 62.11(12) . 1_545 ?
C5 C51 Er1 176.38(16) . 1_545 ?
C102 C101 C106 120.6(2) . . ?
C102 C101 N111 120.4(2) . . ?
C106 C101 N111 119.0(2) . . ?
C101 C102 C103 119.1(2) . . ?
C101 C102 H6 120.5 . . ?
C103 C102 H6 120.5 . . ?
C102 C103 C104 121.0(2) . . ?
C102 C103 C151 120.2(2) . . ?
C104 C103 C151 118.8(2) . . ?
C105 C104 C103 119.6(2) . . ?
C105 C104 H7 120.2 . . ?
C103 C104 H7 120.2 . . ?
C104 C105 C106 119.8(2) . . ?
C104 C105 C131 121.8(2) . . ?
C106 C105 C131 118.4(2) . . ?
C101 C106 C105 119.9(2) . . ?
C101 C106 H8 120.1 . . ?
C105 C106 H8 120.1 . . ?
N112 C111 N111 110.3(2) . . ?
N112 C111 H9 124.9 . . ?
N111 C111 H9 124.9 . . ?
N113 C112 N111 110.8(2) . . ?
N113 C112 H10 124.6 . . ?
N111 C112 H10 124.6 . . ?
O6 C131 O5 125.6(2) . . ?
O6 C131 C105 118.5(2) . . ?
O5 C131 C105 116.0(2) . . ?
O7 C151 O8 120.3(2) . . ?
O7 C151 C103 118.7(2) . . ?
O8 C151 C103 121.0(2) . . ?
O7 C151 Er1 58.77(12) . . ?
O8 C151 Er1 61.81(12) . . ?
C103 C151 Er1 173.99(16) . . ?

loop_
_geom_bond_atom_site_label_1
_geom_bond_atom_site_label_2
_geom_bond_distance
_geom_bond_site_symmetry_2
_geom_bond_publ_flag
Er1 O5 2.2138(19) 2_665 ?
Er1 O7 2.341(2) . ?
Er1 O4 2.3618(17) 1_565 ?
Er1 O9 2.363(2) . ?
Er1 O2 2.3910(19) . ?
Er1 O1 2.404(2) . ?
Er1 O8 2.4081(19) . ?
Er1 O3 2.4378(19) 1_565 ?
Er1 C151 2.732(2) . ?
Er1 C31 2.753(3) . ?
Er1 C51 2.758(2) 1_565 ?
Ag1 N112 2.175(2) 2_456 ?
Ag1 N12 2.194(2) . ?
Ag1 N113 2.436(2) 1_656 ?
O1 C31 1.261(3) . ?
O2 C31 1.265(3) . ?
O3 C51 1.266(3) . ?
O3 Er1 2.4378(19) 1_545 ?
O4 C51 1.261(3) . ?
O4 Er1 2.3618(17) 1_545 ?
O5 C131 1.268(3) . ?
O5 Er1 2.2138(18) 2_665 ?
O6 C131 1.232(3) . ?
O7 C151 1.259(3) . ?
O8 C151 1.261(3) . ?
O9 H11 0.821(10) . ?
O9 H12 0.822(10) . ?
O10 H13 0.862(19) . ?
O10 H14 0.878(19) . ?
N112 C111 1.309(3) . ?
N112 N113 1.381(3) . ?
N112 Ag1 2.175(2) 2_456 ?
N113 C112 1.303(3) . ?
N113 Ag1 2.436(2) 1_454 ?
N111 C111 1.355(3) . ?
N111 C112 1.367(3) . ?
N111 C101 1.435(3) . ?
N12 C11 1.300(3) . ?
N12 N13 1.394(3) . ?
N13 C12 1.294(3) . ?
N11 C11 1.366(3) . ?
N11 C12 1.367(3) . ?
N11 C1 1.423(3) . ?
C1 C2 1.384(3) . ?
C1 C6 1.391(3) . ?
C2 C3 1.394(3) . ?
C2 H1 0.9500 . ?
C3 C4 1.395(3) . ?
C3 C31 1.497(3) . ?
C4 C5 1.390(3) . ?
C4 H2 0.9500 . ?
C5 C6 1.389(3) . ?
C5 C51 1.502(3) . ?
C6 H3 0.9500 . ?
C11 H4 0.9500 . ?
C12 H5 0.9500 . ?
C51 Er1 2.758(2) 1_545 ?
C101 C102 1.389(3) . ?
C101 C106 1.396(3) . ?
C102 C103 1.390(3) . ?
C102 H6 0.9500 . ?
C103 C104 1.396(3) . ?
C103 C151 1.504(3) . ?
C104 C105 1.391(3) . ?
C104 H7 0.9500 . ?
C105 C106 1.397(3) . ?
C105 C131 1.516(3) . ?
C106 H8 0.9500 . ?
C111 H9 0.9500 . ?
C112 H10 0.9500 . ?

loop_
_geom_torsion_atom_site_label_1
_geom_torsion_atom_site_label_2
_geom_torsion_atom_site_label_3
_geom_torsion_atom_site_label_4
_geom_torsion
_geom_torsion_site_symmetry_1
_geom_torsion_site_symmetry_2
_geom_torsion_site_symmetry_3
_geom_torsion_site_symmetry_4
_geom_torsion_publ_flag
O5 Er1 O1 C31 -44.55(18) 2_665 . . . ?
O7 Er1 O1 C31 57.96(16) . . . . ?
O4 Er1 O1 C31 178.31(16) 1_565 . . . ?
O9 Er1 O1 C31 -101.59(15) . . . . ?
O2 Er1 O1 C31 0.59(13) . . . . ?
O8 Er1 O1 C31 92.63(15) . . . . ?
O3 Er1 O1 C31 175.52(13) 1_565 . . . ?
C151 Er1 O1 C31 75.49(15) . . . . ?
C51 Er1 O1 C31 176.61(14) 1_565 . . . ?
O5 Er1 O2 C31 149.30(15) 2_665 . . . ?
O7 Er1 O2 C31 -136.48(15) . . . . ?
O4 Er1 O2 C31 -3.29(17) 1_565 . . . ?
O9 Er1 O2 C31 71.55(15) . . . . ?
O1 Er1 O2 C31 -0.58(13) . . . . ?
O8 Er1 O2 C31 -81.65(15) . . . . ?
C151 Er1 O2 C31 -109.19(15) . . . . ?
C51 Er1 O2 C31 -9.5(2) 1_565 . . . ?
O5 Er1 O7 C151 173.93(18) 2_665 . . . ?
O4 Er1 O7 C151 -51.67(18) 1_565 . . . ?
O9 Er1 O7 C151 173.44(15) . . . . ?
O2 Er1 O7 C151 83.20(16) . . . . ?
O1 Er1 O7 C151 39.83(18) . . . . ?
O8 Er1 O7 C151 -3.54(14) . . . . ?
O3 Er1 O7 C151 -94.88(16) 1_565 . . . ?
C31 Er1 O7 C151 63.83(17) . . . . ?
C51 Er1 O7 C151 -75.08(17) 1_565 . . . ?
O5 Er1 O8 C151 0.40(19) 2_665 . . . ?
O7 Er1 O8 C151 3.53(14) . . . . ?
O4 Er1 O8 C151 145.42(15) 1_565 . . . ?
O9 Er1 O8 C151 -173.33(16) . . . . ?
O2 Er1 O8 C151 -86.67(15) . . . . ?
O1 Er1 O8 C151 -141.37(16) . . . . ?
O3 Er1 O8 C151 91.29(15) 1_565 . . . ?
C31 Er1 O8 C151 -113.93(16) . . . . ?
C51 Er1 O8 C151 118.30(15) 1_565 . . . ?
C111 N112 N113 C112 -0.1(3) . . . . ?
Ag1 N112 N113 C112 -176.60(17) 2_456 . . . ?
C111 N112 N113 Ag1 -176.46(17) . . . 1_454 ?
Ag1 N112 N113 Ag1 7.0(2) 2_456 . . 1_454 ?
N112 Ag1 N12 C11 90.7(3) 2_456 . . . ?
N113 Ag1 N12 C11 -129.2(3) 1_656 . . . ?
N112 Ag1 N12 N13 -71.1(2) 2_456 . . . ?
N113 Ag1 N12 N13 69.02(18) 1_656 . . . ?
C11 N12 N13 C12 -1.5(3) . . . . ?
Ag1 N12 N13 C12 165.93(18) . . . . ?
C11 N11 C1 C2 19.5(4) . . . . ?
C12 N11 C1 C2 -152.0(2) . . . . ?
C11 N11 C1 C6 -165.2(2) . . . . ?
C12 N11 C1 C6 23.3(4) . . . . ?
C6 C1 C2 C3 -0.4(3) . . . . ?
N11 C1 C2 C3 174.8(2) . . . . ?
C1 C2 C3 C4 -1.1(3) . . . . ?
C1 C2 C3 C31 -176.2(2) . . . . ?
C2 C3 C4 C5 0.3(3) . . . . ?
C31 C3 C4 C5 175.3(2) . . . . ?
C3 C4 C5 C6 1.9(3) . . . . ?
C3 C4 C5 C51 -175.0(2) . . . . ?
C4 C5 C6 C1 -3.3(3) . . . . ?
C51 C5 C6 C1 173.7(2) . . . . ?
C2 C1 C6 C5 2.5(3) . . . . ?
N11 C1 C6 C5 -172.7(2) . . . . ?
N13 N12 C11 N11 1.5(3) . . . . ?
Ag1 N12 C11 N11 -160.5(2) . . . . ?
C12 N11 C11 N12 -1.0(3) . . . . ?
C1 N11 C11 N12 -173.9(2) . . . . ?
N12 N13 C12 N11 0.9(3) . . . . ?
C11 N11 C12 N13 0.0(3) . . . . ?
C1 N11 C12 N13 173.2(2) . . . . ?
Er1 O1 C31 O2 -1.1(2) . . . . ?
Er1 O1 C31 C3 176.76(19) . . . . ?
Er1 O2 C31 O1 1.1(2) . . . . ?
Er1 O2 C31 C3 -176.74(19) . . . . ?
C2 C3 C31 O1 -9.3(3) . . . . ?
C4 C3 C31 O1 175.6(2) . . . . ?
C2 C3 C31 O2 168.6(2) . . . . ?
C4 C3 C31 O2 -6.6(3) . . . . ?
O5 Er1 C31 O1 147.24(14) 2_665 . . . ?
O7 Er1 C31 O1 -132.77(14) . . . . ?
O4 Er1 C31 O1 -1.63(15) 1_565 . . . ?
O9 Er1 C31 O1 73.68(15) . . . . ?
O2 Er1 C31 O1 -179.0(2) . . . . ?
O8 Er1 C31 O1 -83.30(15) . . . . ?
O3 Er1 C31 O1 -8.2(2) 1_565 . . . ?
C151 Er1 C31 O1 -108.32(15) . . . . ?
C51 Er1 C31 O1 -4.17(17) 1_565 . . . ?
O5 Er1 C31 O2 -33.80(16) 2_665 . . . ?
O7 Er1 C31 O2 46.19(15) . . . . ?
O4 Er1 C31 O2 177.33(14) 1_565 . . . ?
O9 Er1 C31 O2 -107.36(15) . . . . ?
O1 Er1 C31 O2 179.0(2) . . . . ?
O8 Er1 C31 O2 95.66(14) . . . . ?
O3 Er1 C31 O2 170.81(13) 1_565 . . . ?
C151 Er1 C31 O2 70.64(15) . . . . ?
C51 Er1 C31 O2 174.79(13) 1_565 . . . ?
Er1 O4 C51 O3 -1.7(2) 1_545 . . . ?
Er1 O4 C51 C5 -177.59(17) 1_545 . . . ?
Er1 O3 C51 O4 1.7(2) 1_545 . . . ?
Er1 O3 C51 C5 177.44(18) 1_545 . . . ?
C6 C5 C51 O4 6.4(3) . . . . ?
C4 C5 C51 O4 -176.6(2) . . . . ?
C6 C5 C51 O3 -169.5(2) . . . . ?
C4 C5 C51 O3 7.5(3) . . . . ?
C111 N111 C101 C102 -14.0(4) . . . . ?
C112 N111 C101 C102 169.0(2) . . . . ?
C111 N111 C101 C106 166.7(2) . . . . ?
C112 N111 C101 C106 -10.3(4) . . . . ?
C106 C101 C102 C103 -0.1(4) . . . . ?
N111 C101 C102 C103 -179.4(2) . . . . ?
C101 C102 C103 C104 1.2(4) . . . . ?
C101 C102 C103 C151 179.3(2) . . . . ?
C102 C103 C104 C105 -0.8(4) . . . . ?
C151 C103 C104 C105 -178.9(2) . . . . ?
C103 C104 C105 C106 -0.7(3) . . . . ?
C103 C104 C105 C131 177.7(2) . . . . ?
C102 C101 C106 C105 -1.4(4) . . . . ?
N111 C101 C106 C105 177.9(2) . . . . ?
C104 C105 C106 C101 1.8(4) . . . . ?
C131 C105 C106 C101 -176.7(2) . . . . ?
N113 N112 C111 N111 -0.3(3) . . . . ?
Ag1 N112 C111 N111 174.83(19) 2_456 . . . ?
C112 N111 C111 N112 0.6(3) . . . . ?
C101 N111 C111 N112 -176.9(2) . . . . ?
N112 N113 C112 N111 0.5(3) . . . . ?
Ag1 N113 C112 N111 176.61(16) 1_454 . . . ?
C111 N111 C112 N113 -0.7(3) . . . . ?
C101 N111 C112 N113 176.9(2) . . . . ?
Er1 O5 C131 O6 -28.7(6) 2_665 . . . ?
Er1 O5 C131 C105 151.5(3) 2_665 . . . ?
C104 C105 C131 O6 171.7(2) . . . . ?
C106 C105 C131 O6 -9.9(3) . . . . ?
C104 C105 C131 O5 -8.6(4) . . . . ?
C106 C105 C131 O5 169.9(2) . . . . ?
Er1 O7 C151 O8 6.4(3) . . . . ?
Er1 O7 C151 C103 -173.69(19) . . . . ?
Er1 O8 C151 O7 -6.2(3) . . . . ?
Er1 O8 C151 C103 173.9(2) . . . . ?
C102 C103 C151 O7 179.4(2) . . . . ?
C104 C103 C151 O7 -2.5(3) . . . . ?
C102 C103 C151 O8 -0.7(4) . . . . ?
C104 C103 C151 O8 177.4(2) . . . . ?
O5 Er1 C151 O7 -5.96(17) 2_665 . . . ?
O4 Er1 C151 O7 137.91(16) 1_565 . . . ?
O2 Er1 C151 O7 -95.10(16) . . . . ?
O1 Er1 C151 O7 -147.25(16) . . . . ?
O8 Er1 C151 O7 173.7(3) . . . . ?
O3 Er1 C151 O7 84.84(16) 1_565 . . . ?
C31 Er1 C151 O7 -120.88(16) . . . . ?
C51 Er1 C151 O7 111.07(16) 1_565 . . . ?
O5 Er1 C151 O8 -179.68(15) 2_665 . . . ?
O7 Er1 C151 O8 -173.7(3) . . . . ?
O4 Er1 C151 O8 -35.82(16) 1_565 . . . ?
O2 Er1 C151 O8 91.17(15) . . . . ?
O1 Er1 C151 O8 39.02(16) . . . . ?
O3 Er1 C151 O8 -88.88(15) 1_565 . . . ?
C31 Er1 C151 O8 65.39(15) . . . . ?
C51 Er1 C151 O8 -62.66(16) 1_565 . . . ?
